data_1510019
loop_
_publ_author_name
'Mak, T.C.W.'
'Guo, G.-C.'

_publ_section_title
;
 A mu-1,1,1,3,3,3, Azide Anion inside a Trigonal Prism of Silver Centers
;
_journal_name_full 'Angew. Chem. Int. ed.'
_journal_page_first 3268
_journal_page_last 3269
_journal_paper_doi 10.1002/(SICI)1521-3773(19981217)37:23<3268::AID-ANIE3268>3.0.CO;2-U
_journal_volume 37
_journal_year 1998
_chemical_formula_sum 'Ag3 N5 O6'
_chemical_name_systematic '(Ag N3) (Ag (N O3))2'
_space_group_IT_number 36
_symmetry_space_group_name_Hall 'C 2c -2c'
_symmetry_space_group_name_H-M 'C c m 21'
_cell_angle_alpha 90
_cell_angle_beta 90
_cell_angle_gamma 90
_cell_formula_units_Z 4
_cell_length_a 5.871
_cell_length_b 13.351
_cell_length_c 9.397
_cell_volume 736.572
_citation_journal_id_ASTM ACIEF5
_cod_data_source_file silver3-x_59.cif
_cod_data_source_block Ag3N5O6
_cod_original_cell_volume 736.5718
_cod_original_sg_symbol_Hall 'C 2c -2 (y,-x,z)'
_cod_database_code 1510019

loop_
_symmetry_equiv_pos_as_xyz
x,y,z
-x,-y,z+1/2
x,-y,z
-x,y,z+1/2
x+1/2,y+1/2,z
-x+1/2,-y+1/2,z+1/2
x+1/2,-y+1/2,z
-x+1/2,y+1/2,z+1/2

loop_
_atom_site_label
_atom_site_type_symbol
_atom_site_fract_x
_atom_site_fract_y
_atom_site_fract_z
_atom_site_occupancy
_atom_site_U_iso_or_equiv
O2 O-2 -0.352 -0.27236 0.69098 1 0.0
N4 N+5 -0.3666 -0.19264 0.623 1 0.0
Ag2 Ag+1 -0.42527 0 0.45093 1 0.0
O3 O-2 -0.4125 -0.19067 0.4918 1 0.0
N3 N -0.1994 0 0.0382 1 0.0
O1 O-2 -0.3373 -0.1112 0.68655 1 0.0
Ag1 Ag+1 0.08702 0.14232 0.39711 1 0.0
N2 N -0.1661 0 0.1613 1 0.0
N1 N -0.133 0 0.2915 1 0.0
